data_4340862
loop_
_publ_author_name
'Hailmann, Michael'
'Konieczka, Szymon Z.'
'Himmelspach, Alexander'
'L\"oblein, Jochen'
'Reiss, Guido J.'
'Finze, Maik'

_publ_section_title
;
 Carba-closo-dodecaborate Anions with Two Functional Groups:
 [1-R-12-HC\\tb C-closo-1-CB11H10](-) (R = CN, NC, CO2H, C(O)NH2,
 NHC(O)H).
;
_journal_issue 17
_journal_name_full 'Inorganic chemistry'
_journal_page_first 9385
_journal_page_last 9399
_journal_paper_doi 10.1021/ic501526g
_journal_volume 53
_journal_year 2014
_chemical_formula_moiety 'C2 H13 B11 K N O'
_chemical_formula_sum 'C2 H13 B11 K N O'
_chemical_formula_weight 225.14
_chemical_name_systematic
; 
 ? 
;
_space_group_IT_number 12
_symmetry_cell_setting monoclinic
_symmetry_space_group_name_Hall '-C 2y'
_symmetry_space_group_name_H-M 'C 1 2/m 1'
_atom_sites_solution_hydrogens geom
_atom_sites_solution_primary direct
_atom_sites_solution_secondary difmap
_audit_creation_method SHELXL-97
_cell_angle_alpha 90.00
_cell_angle_beta 101.670(7)
_cell_angle_gamma 90.00
_cell_formula_units_Z 4
_cell_length_a 10.7739(7)
_cell_length_b 9.2520(6)
_cell_length_c 11.7942(7)
_cell_measurement_reflns_used 2000
_cell_measurement_temperature 173(2)
_cell_measurement_theta_max 23.50
_cell_measurement_theta_min 2.82
_cell_volume 1151.35(13)
_computing_cell_refinement 'CELL (Stoe & Cie, 1996)'
_computing_data_collection 'EXPOSE (Stoe & Cie, 1996)'
_computing_data_reduction 'INTEGRATE (Stoe & Cie, 1996)'
_computing_molecular_graphics 'Diamond3.1 (Crystal Impact GbR, 2006)'
_computing_publication_material 'SHELXL-97 (Sheldrick, 1997)'
_computing_structure_refinement 'SHELXL-97 (Sheldrick, 1997)'
_computing_structure_solution 'SHELXS-97 (Sheldrick, 1990)'
_diffrn_ambient_temperature 173(2)
_diffrn_detector_area_resol_mean 6.67
_diffrn_measured_fraction_theta_full 0.946
_diffrn_measured_fraction_theta_max 0.946
_diffrn_measurement_device_type 'Stoe IPDS'
_diffrn_measurement_method \f-scans
_diffrn_radiation_monochromator graphite
_diffrn_radiation_source 'fine-focus sealed tube'
_diffrn_radiation_type MoK\a
_diffrn_radiation_wavelength 0.71073
_diffrn_reflns_av_R_equivalents 0.0508
_diffrn_reflns_av_sigmaI/netI 0.0288
_diffrn_reflns_limit_h_max 12
_diffrn_reflns_limit_h_min -12
_diffrn_reflns_limit_k_max 10
_diffrn_reflns_limit_k_min -10
_diffrn_reflns_limit_l_max 14
_diffrn_reflns_limit_l_min -14
_diffrn_reflns_number 7497
_diffrn_reflns_theta_full 25.00
_diffrn_reflns_theta_max 25.00
_diffrn_reflns_theta_min 4.28
_exptl_absorpt_coefficient_mu 0.419
_exptl_absorpt_correction_type none
_exptl_crystal_colour colorless
_exptl_crystal_density_diffrn 1.299
_exptl_crystal_density_method 'not measured'
_exptl_crystal_description parallelepiped
_exptl_crystal_F_000 456
_exptl_crystal_size_max 0.20
_exptl_crystal_size_mid 0.15
_exptl_crystal_size_min 0.15
_refine_diff_density_max 0.243
_refine_diff_density_min -0.283
_refine_diff_density_rms 0.048
_refine_ls_extinction_method none
_refine_ls_goodness_of_fit_ref 1.056
_refine_ls_hydrogen_treatment mixed
_refine_ls_matrix_type full
_refine_ls_number_parameters 116
_refine_ls_number_reflns 1024
_refine_ls_number_restraints 0
_refine_ls_restrained_S_all 1.056
_refine_ls_R_factor_all 0.0430
_refine_ls_R_factor_gt 0.0370
_refine_ls_shift/su_max 0.000
_refine_ls_shift/su_mean 0.000
_refine_ls_structure_factor_coef Fsqd
_refine_ls_weighting_details 'calc w=1/[\s^2^(Fo^2^)+(0.0100P)^2^+2.4000P] where P=(Fo^2^+2Fc^2^)/3'
_refine_ls_weighting_scheme calc
_refine_ls_wR_factor_gt 0.0754
_refine_ls_wR_factor_ref 0.0762
_reflns_number_gt 876
_reflns_number_total 1024
_reflns_threshold_expression >2sigma(I)
_cod_data_source_file ic501526g_si_002.cif
_cod_data_source_block K[1-HOCHN-12-HCC-closo-1-CB11H10]
_cod_depositor_comments
;
The following automatic conversions were performed:
'_atom_site_symetry_multiplicity' tag replaced with
'_atom_site_symmetry_multiplicity'.

Automatic conversion script
Id: cif_correct_tags 1440 2010-10-19 06:21:57Z saulius 

 Adding full bibliography for 4340857--4340862.cif.
;
_cod_original_sg_symbol_H-M 'C 2/m'
_cod_database_code 4340862

loop_
_symmetry_equiv_pos_as_xyz
'x, y, z'
'-x, y, -z'
'x+1/2, y+1/2, z'
'-x+1/2, y+1/2, -z'
'-x, -y, -z'
'x, -y, z'
'-x+1/2, -y+1/2, -z'
'x+1/2, -y+1/2, z'

loop_
_atom_site_label
_atom_site_type_symbol
_atom_site_fract_x
_atom_site_fract_y
_atom_site_fract_z
_atom_site_U_iso_or_equiv
_atom_site_adp_type
_atom_site_occupancy
_atom_site_symmetry_multiplicity
_atom_site_calc_flag
_atom_site_refinement_flags
K1 K 0.74247(7) 0.0000 0.15802(6) 0.0300(2) Uani 1 2 d S
O1 O 0.86434(19) 0.0000 -0.62068(18) 0.0291(5) Uani 1 2 d S
N1 N 0.8603(3) 0.0000 -0.4296(2) 0.0243(6) Uani 1 2 d S
H1N H 0.933(3) 0.0000 -0.412(3) 0.020(8) Uiso 1 2 d S
C1 C 0.7915(3) 0.0000 -0.3372(3) 0.0210(6) Uani 1 2 d S
C2 C 0.8071(3) 0.0000 -0.5402(3) 0.0272(7) Uani 1 2 d S
H2C H 0.719(3) 0.0000 -0.558(3) 0.030(9) Uiso 1 2 d S
B2 B 0.6429(3) 0.0000 -0.1238(3) 0.0285(8) Uani 1 2 d S
H2 H 0.593(3) 0.0000 -0.055(3) 0.029(8) Uiso 1 2 d S
B3 B 0.8804(3) 0.0000 -0.1996(3) 0.0226(7) Uani 1 2 d S
H3 H 0.984(3) 0.0000 -0.187(2) 0.018(7) Uiso 1 2 d S
B4 B 0.6523(2) -0.0973(2) -0.3532(2) 0.0239(5) Uani 1 1 d .
H4 H 0.619(2) -0.155(2) -0.433(2) 0.030(6) Uiso 1 1 d .
B5 B 0.5602(3) 0.0000 -0.2699(3) 0.0239(7) Uani 1 2 d S
H5 H 0.458(3) 0.0000 -0.295(3) 0.020(7) Uiso 1 2 d S
B6 B 0.7887(2) -0.0973(3) -0.1158(2) 0.0288(6) Uani 1 1 d .
H6 H 0.837(2) -0.160(2) -0.043(2) 0.034(6) Uiso 1 1 d .
B7 B 0.7935(2) -0.1565(2) -0.2573(2) 0.0244(5) Uani 1 1 d .
H7 H 0.8478(18) -0.250(2) -0.2790(18) 0.021(5) Uiso 1 1 d .
B8 B 0.6468(2) -0.1563(3) -0.2105(2) 0.0271(5) Uani 1 1 d .
H8 H 0.599(2) -0.256(2) -0.1952(19) 0.025(5) Uiso 1 1 d .

loop_
_atom_site_aniso_label
_atom_site_aniso_U_11
_atom_site_aniso_U_22
_atom_site_aniso_U_33
_atom_site_aniso_U_23
_atom_site_aniso_U_13
_atom_site_aniso_U_12
K1 0.0356(4) 0.0304(4) 0.0235(4) 0.000 0.0049(3) 0.000
O1 0.0282(11) 0.0385(12) 0.0217(12) 0.000 0.0079(10) 0.000
N1 0.0174(13) 0.0344(14) 0.0217(16) 0.000 0.0055(12) 0.000
C1 0.0202(13) 0.0222(14) 0.0210(16) 0.000 0.0049(12) 0.000
C2 0.0222(16) 0.0335(17) 0.026(2) 0.000 0.0042(15) 0.000
B2 0.0228(17) 0.040(2) 0.024(2) 0.000 0.0079(16) 0.000
B3 0.0206(16) 0.0241(17) 0.0232(19) 0.000 0.0046(14) 0.000
B4 0.0219(11) 0.0230(12) 0.0270(14) -0.0025(10) 0.0055(11) -0.0020(9)
B5 0.0201(16) 0.0253(17) 0.027(2) 0.000 0.0076(15) 0.000
B6 0.0248(12) 0.0357(14) 0.0264(15) 0.0081(11) 0.0065(11) 0.0014(10)
B7 0.0212(11) 0.0205(11) 0.0313(14) 0.0032(10) 0.0051(10) 0.0001(9)
B8 0.0238(12) 0.0262(12) 0.0326(14) 0.0056(10) 0.0087(11) -0.0006(10)

loop_
_atom_type_symbol
_atom_type_description
_atom_type_scat_dispersion_real
_atom_type_scat_dispersion_imag
_atom_type_scat_source
B B 0.0013 0.0007 'International Tables Vol C Tables 4.2.6.8 and 6.1.1.4'
C C 0.0033 0.0016 'International Tables Vol C Tables 4.2.6.8 and 6.1.1.4'
H H 0.0000 0.0000 'International Tables Vol C Tables 4.2.6.8 and 6.1.1.4'
O O 0.0106 0.0060 'International Tables Vol C Tables 4.2.6.8 and 6.1.1.4'
K K 0.2009 0.2494 'International Tables Vol C Tables 4.2.6.8 and 6.1.1.4'
N N 0.0061 0.0033 'International Tables Vol C Tables 4.2.6.8 and 6.1.1.4'

loop_
_geom_angle_atom_site_label_1
_geom_angle_atom_site_label_2
_geom_angle_atom_site_label_3
_geom_angle
_geom_angle_site_symmetry_1
_geom_angle_site_symmetry_3
O1 K1 B2 169.95(8) 1_556 .
O1 K1 B8 74.80(5) 1_556 4_655
B2 K1 B8 102.41(5) . 4_655
O1 K1 B8 74.80(5) 1_556 7_645
B2 K1 B8 102.41(5) . 7_645
B8 K1 B8 137.75(9) 4_655 7_645
O1 K1 B7 74.58(5) 1_556 7_645
B2 K1 B7 108.01(5) . 7_645
B8 K1 B7 149.35(7) 4_655 7_645
B8 K1 B7 30.08(5) 7_645 7_645
O1 K1 B7 74.58(5) 1_556 4_655
B2 K1 B7 108.01(5) . 4_655
B8 K1 B7 30.08(5) 4_655 4_655
B8 K1 B7 149.35(7) 7_645 4_655
B7 K1 B7 135.32(8) 7_645 4_655
O1 K1 C2 17.46(6) 1_556 1_556
B2 K1 C2 172.60(8) . 1_556
B8 K1 C2 79.87(5) 4_655 1_556
B8 K1 C2 79.87(5) 7_645 1_556
B7 K1 C2 70.42(4) 7_645 1_556
B7 K1 C2 70.42(4) 4_655 1_556
O1 K1 B6 140.42(6) 1_556 .
B2 K1 B6 30.62(6) . .
B8 K1 B6 107.41(6) 4_655 .
B8 K1 B6 79.45(6) 7_645 .
B7 K1 B6 97.12(6) 7_645 .
B7 K1 B6 127.03(6) 4_655 .
C2 K1 B6 155.50(6) 1_556 .
O1 K1 B6 140.42(6) 1_556 6
B2 K1 B6 30.62(6) . 6
B8 K1 B6 79.45(6) 4_655 6
B8 K1 B6 107.41(6) 7_645 6
B7 K1 B6 127.03(6) 7_645 6
B7 K1 B6 97.12(6) 4_655 6
C2 K1 B6 155.50(6) 1_556 6
B6 K1 B6 29.97(8) . 6
C2 O1 K1 121.9(2) . 1_554
C2 N1 C1 124.4(3) . .
N1 C1 B3 116.4(2) . .
N1 C1 B7 117.60(12) . 6
B3 C1 B7 62.55(12) . 6
N1 C1 B7 117.60(12) . .
B3 C1 B7 62.55(12) . .
B7 C1 B7 114.1(2) 6 .
N1 C1 B4 119.2(2) . .
B3 C1 B4 114.26(18) . .
B7 C1 B4 114.27(18) 6 .
B7 C1 B4 62.36(12) . .
N1 C1 B4 119.2(2) . 6
B3 C1 B4 114.26(18) . 6
B7 C1 B4 62.36(12) 6 6
B7 C1 B4 114.27(18) . 6
B4 C1 B4 62.84(18) . 6
O1 C2 N1 125.4(3) . .
O1 C2 K1 40.61(15) . 1_554
N1 C2 K1 166.0(2) . 1_554
B5 B2 B8 60.40(14) . .
B5 B2 B8 60.40(14) . 6
B8 B2 B8 109.0(2) . 6
B5 B2 B6 108.3(2) . 6
B8 B2 B6 108.4(2) . 6
B8 B2 B6 60.01(14) 6 6
B5 B2 B6 108.3(2) . .
B8 B2 B6 60.01(14) . .
B8 B2 B6 108.4(2) 6 .
B6 B2 B6 60.17(19) 6 .
B5 B2 K1 169.21(19) . .
B8 B2 K1 122.85(14) . .
B8 B2 K1 122.85(14) 6 .
B6 B2 K1 80.97(15) 6 .
B6 B2 K1 80.97(15) . .
C1 B3 B6 105.10(19) . .
C1 B3 B6 105.10(19) . 6
B6 B3 B6 60.86(19) . 6
C1 B3 B7 59.17(13) . .
B6 B3 B7 59.52(13) . .
B6 B3 B7 108.38(19) 6 .
C1 B3 B7 59.17(13) . 6
B6 B3 B7 108.38(19) . 6
B6 B3 B7 59.52(13) 6 6
B7 B3 B7 108.6(2) . 6
C1 B4 B5 104.23(16) . .
C1 B4 B8 104.55(18) . .
B5 B4 B8 60.25(14) . .
C1 B4 B7 58.78(12) . .
B5 B4 B7 107.74(19) . .
B8 B4 B7 59.70(13) . .
C1 B4 B4 58.58(9) . 6
B5 B4 B4 59.54(9) . 6
B8 B4 B4 107.85(11) . 6
B7 B4 B4 107.84(10) . 6
B4 B5 B4 60.91(18) . 6
B4 B5 B2 108.1(2) . .
B4 B5 B2 108.1(2) 6 .
B4 B5 B8 108.75(19) . 6
B4 B5 B8 60.02(13) 6 6
B2 B5 B8 59.92(14) . 6
B4 B5 B8 60.02(13) . .
B4 B5 B8 108.75(19) 6 .
B2 B5 B8 59.92(14) . .
B8 B5 B8 108.2(2) 6 .
B7 B6 B3 60.38(14) . .
B7 B6 B8 59.95(14) . .
B3 B6 B8 107.95(19) . .
B7 B6 B2 107.3(2) . .
B3 B6 B2 107.17(17) . .
B8 B6 B2 59.45(14) . .
B7 B6 B6 108.04(11) . 6
B3 B6 B6 59.57(10) . 6
B8 B6 B6 107.78(11) . 6
B2 B6 B6 59.91(10) . 6
B7 B6 K1 172.97(14) . .
B3 B6 K1 125.76(14) . .
B8 B6 K1 113.22(12) . .
B2 B6 K1 68.41(14) . .
B6 B6 K1 75.02(4) 6 .
C1 B7 B6 104.87(17) . .
C1 B7 B8 104.82(17) . .
B6 B7 B8 60.56(14) . .
C1 B7 B3 58.29(15) . .
B6 B7 B3 60.10(15) . .
B8 B7 B3 108.20(18) . .
C1 B7 B4 58.86(14) . .
B6 B7 B4 108.60(16) . .
B8 B7 B4 59.98(13) . .
B3 B7 B4 107.86(17) . .
C1 B7 K1 166.58(15) . 7_645
B6 B7 K1 86.42(11) . 7_645
B8 B7 K1 74.12(11) . 7_645
B3 B7 K1 135.04(15) . 7_645
B4 B7 K1 111.04(12) . 7_645
B2 B8 B7 107.81(18) . .
B2 B8 B4 107.67(17) . .
B7 B8 B4 60.32(13) . .
B2 B8 B5 59.68(17) . .
B7 B8 B5 107.82(17) . .
B4 B8 B5 59.73(15) . .
B2 B8 B6 60.54(16) . .
B7 B8 B6 59.49(13) . .
B4 B8 B6 108.02(16) . .
B5 B8 B6 108.12(18) . .
B2 B8 K1 134.65(16) . 7_645
B7 B8 K1 75.80(11) . 7_645
B4 B8 K1 112.34(12) . 7_645
B5 B8 K1 164.32(16) . 7_645
B6 B8 K1 86.98(12) . 7_645

loop_
_geom_bond_atom_site_label_1
_geom_bond_atom_site_label_2
_geom_bond_distance
_geom_bond_site_symmetry_2
K1 O1 2.674(2) 1_556
K1 B2 3.280(4) .
K1 B8 3.409(2) 4_655
K1 B8 3.409(2) 7_645
K1 B7 3.436(2) 7_645
K1 B7 3.436(2) 4_655
K1 C2 3.486(3) 1_556
K1 B6 3.484(3) .
K1 B6 3.484(3) 6
O1 C2 1.232(4) .
O1 K1 2.674(2) 1_554
N1 C2 1.314(4) .
N1 C1 1.435(4) .
C1 B3 1.709(5) .
C1 B7 1.725(3) 6
C1 B7 1.725(3) .
C1 B4 1.727(3) .
C1 B4 1.727(3) 6
C2 K1 3.486(3) 1_554
B2 B5 1.773(5) .
B2 B8 1.777(3) .
B2 B8 1.777(3) 6
B2 B6 1.797(4) 6
B2 B6 1.797(4) .
B3 B6 1.778(3) .
B3 B6 1.778(3) 6
B3 B7 1.783(3) .
B3 B7 1.783(3) 6
B4 B5 1.776(3) .
B4 B8 1.781(3) .
B4 B7 1.787(3) .
B4 B4 1.801(5) 6
B5 B4 1.776(3) 6
B5 B8 1.786(3) 6
B5 B8 1.786(3) .
B6 B7 1.768(3) .
B6 B8 1.787(4) .
B6 B6 1.801(5) 6
B7 B8 1.776(3) .
B7 K1 3.436(2) 7_645
B8 K1 3.409(2) 7_645

loop_
_geom_torsion_atom_site_label_1
_geom_torsion_atom_site_label_2
_geom_torsion_atom_site_label_3
_geom_torsion_atom_site_label_4
_geom_torsion
_geom_torsion_site_symmetry_1
_geom_torsion_site_symmetry_4
C2 N1 C1 B3 180.0 . .
C2 N1 C1 B7 -108.74(19) . 6
C2 N1 C1 B7 108.74(19) . .
C2 N1 C1 B4 36.66(14) . .
C2 N1 C1 B4 -36.66(14) . 6
K1 O1 C2 N1 180.0 1_554 .
C1 N1 C2 O1 180.0 . .
C1 N1 C2 K1 180.000(1) . 1_554
O1 K1 B2 B5 180.000(1) 1_556 .
B8 K1 B2 B5 -107.23(4) 4_655 .
B8 K1 B2 B5 107.23(4) 7_645 .
B7 K1 B2 B5 76.56(5) 7_645 .
B7 K1 B2 B5 -76.56(5) 4_655 .
C2 K1 B2 B5 0.0 1_556 .
B6 K1 B2 B5 149.50(9) . .
B6 K1 B2 B5 -149.50(9) 6 .
O1 K1 B2 B8 75.67(18) 1_556 .
B8 K1 B2 B8 148.44(16) 4_655 .
B8 K1 B2 B8 2.9(2) 7_645 .
B7 K1 B2 B8 -27.8(2) 7_645 .
B7 K1 B2 B8 179.11(17) 4_655 .
C2 K1 B2 B8 -104.33(18) 1_556 .
B6 K1 B2 B8 45.17(16) . .
B6 K1 B2 B8 106.2(2) 6 .
O1 K1 B2 B8 -75.67(18) 1_556 6
B8 K1 B2 B8 -2.9(2) 4_655 6
B8 K1 B2 B8 -148.44(16) 7_645 6
B7 K1 B2 B8 -179.11(17) 7_645 6
B7 K1 B2 B8 27.8(2) 4_655 6
C2 K1 B2 B8 104.33(18) 1_556 6
B6 K1 B2 B8 -106.2(2) . 6
B6 K1 B2 B8 -45.17(16) 6 6
O1 K1 B2 B6 -30.50(9) 1_556 6
B8 K1 B2 B6 42.27(11) 4_655 6
B8 K1 B2 B6 -103.28(10) 7_645 6
B7 K1 B2 B6 -133.94(10) 7_645 6
B7 K1 B2 B6 72.94(11) 4_655 6
C2 K1 B2 B6 149.50(9) 1_556 6
B6 K1 B2 B6 -61.01(19) . 6
O1 K1 B2 B6 30.50(9) 1_556 .
B8 K1 B2 B6 103.28(10) 4_655 .
B8 K1 B2 B6 -42.27(11) 7_645 .
B7 K1 B2 B6 -72.94(11) 7_645 .
B7 K1 B2 B6 133.94(10) 4_655 .
C2 K1 B2 B6 -149.50(9) 1_556 .
B6 K1 B2 B6 61.01(19) 6 .
N1 C1 B3 B6 -148.36(11) . .
B7 C1 B3 B6 102.67(17) 6 .
B7 C1 B3 B6 -39.39(13) . .
B4 C1 B3 B6 -3.24(18) . .
B4 C1 B3 B6 66.52(14) 6 .
N1 C1 B3 B6 148.36(11) . 6
B7 C1 B3 B6 39.39(13) 6 6
B7 C1 B3 B6 -102.67(17) . 6
B4 C1 B3 B6 -66.52(14) . 6
B4 C1 B3 B6 3.24(18) 6 6
N1 C1 B3 B7 -108.97(11) . .
B7 C1 B3 B7 142.1(2) 6 .
B4 C1 B3 B7 36.15(14) . .
B4 C1 B3 B7 105.91(18) 6 .
N1 C1 B3 B7 108.97(11) . 6
B7 C1 B3 B7 -142.1(2) . 6
B4 C1 B3 B7 -105.91(18) . 6
B4 C1 B3 B7 -36.15(14) 6 6
N1 C1 B4 B5 -149.79(17) . .
B3 C1 B4 B5 66.13(19) . .
B7 C1 B4 B5 -3.3(3) 6 .
B7 C1 B4 B5 102.35(18) . .
B4 C1 B4 B5 -39.8(2) 6 .
N1 C1 B4 B8 147.79(17) . .
B3 C1 B4 B8 3.71(19) . .
B7 C1 B4 B8 -65.7(2) 6 .
B7 C1 B4 B8 39.93(15) . .
B4 C1 B4 B8 -102.27(14) 6 .
N1 C1 B4 B7 107.86(17) . .
B3 C1 B4 B7 -36.22(14) . .
B7 C1 B4 B7 -105.6(2) 6 .
B4 C1 B4 B7 -142.20(14) 6 .
N1 C1 B4 B4 -109.94(19) . 6
B3 C1 B4 B4 105.98(15) . 6
B7 C1 B4 B4 36.56(12) 6 6
B7 C1 B4 B4 142.20(14) . 6
C1 B4 B5 B4 39.37(19) . 6
B8 B4 B5 B4 138.21(15) . 6
B7 B4 B5 B4 100.67(14) . 6
C1 B4 B5 B2 -61.70(18) . .
B8 B4 B5 B2 37.14(14) . .
B7 B4 B5 B2 -0.40(18) . .
B4 B4 B5 B2 -101.07(14) 6 .
C1 B4 B5 B8 1.8(2) . 6
B8 B4 B5 B8 100.7(3) . 6
B7 B4 B5 B8 63.1(2) . 6
B4 B4 B5 B8 -37.56(12) 6 6
C1 B4 B5 B8 -98.84(18) . .
B7 B4 B5 B8 -37.54(15) . .
B4 B4 B5 B8 -138.21(15) 6 .
B8 B2 B5 B4 -37.18(14) . .
B8 B2 B5 B4 101.63(18) 6 .
B6 B2 B5 B4 64.09(14) 6 .
B6 B2 B5 B4 0.36(17) . .
K1 B2 B5 B4 -147.78(11) . .
B8 B2 B5 B4 -101.63(18) . 6
B8 B2 B5 B4 37.18(14) 6 6
B6 B2 B5 B4 -0.36(17) 6 6
B6 B2 B5 B4 -64.09(14) . 6
K1 B2 B5 B4 147.78(11) . 6
B8 B2 B5 B8 -138.8(2) . 6
B6 B2 B5 B8 -37.54(14) 6 6
B6 B2 B5 B8 -101.27(18) . 6
K1 B2 B5 B8 110.59(12) . 6
B8 B2 B5 B8 138.8(2) 6 .
B6 B2 B5 B8 101.27(18) 6 .
B6 B2 B5 B8 37.54(14) . .
K1 B2 B5 B8 -110.59(12) . .
C1 B3 B6 B7 39.22(13) . .
B6 B3 B6 B7 138.33(15) 6 .
B7 B3 B6 B7 101.2(2) 6 .
C1 B3 B6 B8 1.37(18) . .
B6 B3 B6 B8 100.48(16) 6 .
B7 B3 B6 B8 -37.85(16) . .
B7 B3 B6 B8 63.3(2) 6 .
C1 B3 B6 B2 -61.3(2) . .
B6 B3 B6 B2 37.8(2) 6 .
B7 B3 B6 B2 -100.5(2) . .
B7 B3 B6 B2 0.7(3) 6 .
C1 B3 B6 B6 -99.12(13) . 6
B7 B3 B6 B6 -138.33(15) . 6
B7 B3 B6 B6 -37.14(11) 6 6
C1 B3 B6 K1 -136.70(13) . .
B6 B3 B6 K1 -37.6(2) 6 .
B7 B3 B6 K1 -175.92(18) . .
B7 B3 B6 K1 -74.7(2) 6 .
B5 B2 B6 B7 -0.18(19) . .
B8 B2 B6 B7 37.54(16) . .
B8 B2 B6 B7 -64.2(2) 6 .
B6 B2 B6 B7 -101.20(15) 6 .
K1 B2 B6 B7 174.08(14) . .
B5 B2 B6 B3 63.4(2) . .
B8 B2 B6 B3 101.08(19) . .
B8 B2 B6 B3 -0.6(3) 6 .
B6 B2 B6 B3 -37.7(2) 6 .
K1 B2 B6 B3 -122.38(17) . .
B5 B2 B6 B8 -37.71(14) . .
B8 B2 B6 B8 -101.7(3) 6 .
B6 B2 B6 B8 -138.74(15) 6 .
K1 B2 B6 B8 136.54(12) . .
B5 B2 B6 B6 101.02(14) . 6
B8 B2 B6 B6 138.74(15) . 6
B8 B2 B6 B6 37.02(12) 6 6
K1 B2 B6 B6 -84.72(9) . 6
B5 B2 B6 K1 -174.26(11) . .
B8 B2 B6 K1 -136.54(12) . .
B8 B2 B6 K1 121.74(18) 6 .
B6 B2 B6 K1 84.72(9) 6 .
O1 K1 B6 B7 134.5(12) 1_556 .
B2 K1 B6 B7 -53.5(11) . .
B8 K1 B6 B7 -138.5(12) 4_655 .
B8 K1 B6 B7 84.5(12) 7_645 .
B7 K1 B6 B7 60.1(12) 7_645 .
B7 K1 B6 B7 -112.6(12) 4_655 .
C2 K1 B6 B7 117.4(12) 1_556 .
B6 K1 B6 B7 -116.6(12) 6 .
O1 K1 B6 B3 -75.91(19) 1_556 .
B2 K1 B6 B3 96.1(2) . .
B8 K1 B6 B3 11.12(19) 4_655 .
B8 K1 B6 B3 -125.83(18) 7_645 .
B7 K1 B6 B3 -150.28(17) 7_645 .
B7 K1 B6 B3 37.0(2) 4_655 .
C2 K1 B6 B3 -93.0(2) 1_556 .
B6 K1 B6 B3 32.98(18) 6 .
O1 K1 B6 B8 147.86(11) 1_556 .
B2 K1 B6 B8 -40.13(12) . .
B8 K1 B6 B8 -125.11(14) 4_655 .
B8 K1 B6 B8 97.94(14) 7_645 .
B7 K1 B6 B8 73.49(14) 7_645 .
B7 K1 B6 B8 -99.19(14) 4_655 .
C2 K1 B6 B8 130.80(15) 1_556 .
B6 K1 B6 B8 -103.25(13) 6 .
O1 K1 B6 B2 -172.01(7) 1_556 .
B8 K1 B6 B2 -84.98(10) 4_655 .
B8 K1 B6 B2 138.07(10) 7_645 .
B7 K1 B6 B2 113.62(10) 7_645 .
B7 K1 B6 B2 -59.06(12) 4_655 .
C2 K1 B6 B2 170.93(10) 1_556 .
B6 K1 B6 B2 -63.12(9) 6 .
O1 K1 B6 B6 -108.89(6) 1_556 6
B2 K1 B6 B6 63.12(9) . 6
B8 K1 B6 B6 -21.86(5) 4_655 6
B8 K1 B6 B6 -158.81(4) 7_645 6
B7 K1 B6 B6 176.74(4) 7_645 6
B7 K1 B6 B6 4.06(6) 4_655 6
C2 K1 B6 B6 -125.96(13) 1_556 6
N1 C1 B7 B6 146.7(2) . .
B3 C1 B7 B6 39.61(17) . .
B7 C1 B7 B6 2.9(3) 6 .
B4 C1 B7 B6 -103.01(17) . .
B4 C1 B7 B6 -66.3(2) 6 .
N1 C1 B7 B8 -150.4(2) . .
B3 C1 B7 B8 102.50(19) . .
B7 C1 B7 B8 65.8(3) 6 .
B4 C1 B7 B8 -40.12(16) . .
B4 C1 B7 B8 -3.4(2) 6 .
N1 C1 B7 B3 107.1(3) . .
B7 C1 B7 B3 -36.7(2) 6 .
B4 C1 B7 B3 -142.62(19) . .
B4 C1 B7 B3 -105.9(2) 6 .
N1 C1 B7 B4 -110.3(2) . .
B3 C1 B7 B4 142.62(19) . .
B7 C1 B7 B4 105.9(2) 6 .
B4 C1 B7 B4 36.74(16) 6 .
N1 C1 B7 K1 -66.8(7) . 7_645
B3 C1 B7 K1 -173.9(6) . 7_645
B7 C1 B7 K1 149.4(4) 6 7_645
B4 C1 B7 K1 43.5(6) . 7_645
B4 C1 B7 K1 80.3(6) 6 7_645
B3 B6 B7 C1 -38.73(17) . .
B8 B6 B7 C1 98.86(18) . .
B2 B6 B7 C1 61.6(2) . .
B6 B6 B7 C1 -1.66(16) 6 .
K1 B6 B7 C1 113.1(12) . .
B3 B6 B7 B8 -137.60(18) . .
B2 B6 B7 B8 -37.31(14) . .
B6 B6 B7 B8 -100.52(11) 6 .
K1 B6 B7 B8 14.2(12) . .
B8 B6 B7 B3 137.60(18) . .
B2 B6 B7 B3 100.28(18) . .
B6 B6 B7 B3 37.07(12) 6 .
K1 B6 B7 B3 151.8(12) . .
B3 B6 B7 B4 -100.36(18) . .
B8 B6 B7 B4 37.24(15) . .
B2 B6 B7 B4 -0.1(2) . .
B6 B6 B7 B4 -63.28(14) 6 .
K1 B6 B7 B4 51.5(12) . .
B3 B6 B7 K1 148.64(14) . 7_645
B8 B6 B7 K1 -73.77(11) . 7_645
B2 B6 B7 K1 -111.08(13) . 7_645
B6 B6 B7 K1 -174.29(4) 6 7_645
K1 B6 B7 K1 -59.5(12) . 7_645
B6 B3 B7 C1 134.69(18) . .
B6 B3 B7 C1 97.0(2) 6 .
B7 B3 B7 C1 33.9(2) 6 .
C1 B3 B7 B6 -134.69(18) . .
B6 B3 B7 B6 -37.72(17) 6 .
B7 B3 B7 B6 -100.8(2) 6 .
C1 B3 B7 B8 -96.51(19) . .
B6 B3 B7 B8 38.19(17) . .
B6 B3 B7 B8 0.5(2) 6 .
B7 B3 B7 B8 -62.7(3) 6 .
C1 B3 B7 B4 -33.09(17) . .
B6 B3 B7 B4 101.61(18) . .
B6 B3 B7 B4 63.9(2) 6 .
B7 B3 B7 B4 0.8(3) 6 .
C1 B3 B7 K1 178.0(2) . 7_645
B6 B3 B7 K1 -47.32(19) . 7_645
B6 B3 B7 K1 -85.0(2) 6 7_645
B7 B3 B7 K1 -148.16(10) 6 7_645
B5 B4 B7 C1 -96.19(16) . .
B8 B4 B7 C1 -133.98(17) . .
B4 B4 B7 C1 -33.33(12) 6 .
C1 B4 B7 B6 96.49(18) . .
B5 B4 B7 B6 0.3(2) . .
B8 B4 B7 B6 -37.49(15) . .
B4 B4 B7 B6 63.16(14) 6 .
C1 B4 B7 B8 133.98(17) . .
B5 B4 B7 B8 37.79(14) . .
B4 B4 B7 B8 100.65(11) 6 .
C1 B4 B7 B3 32.86(17) . .
B5 B4 B7 B3 -63.3(2) . .
B8 B4 B7 B3 -101.12(19) . .
B4 B4 B7 B3 -0.47(17) 6 .
C1 B4 B7 K1 -170.14(15) . 7_645
B5 B4 B7 K1 93.67(14) . 7_645
B8 B4 B7 K1 55.88(12) . 7_645
B4 B4 B7 K1 156.53(5) 6 7_645
B5 B2 B8 B7 100.6(2) . .
B8 B2 B8 B7 63.4(3) 6 .
B6 B2 B8 B7 -0.4(3) 6 .
B6 B2 B8 B7 -37.45(16) . .
K1 B2 B8 B7 -91.41(19) . .
B5 B2 B8 B4 36.96(18) . .
B8 B2 B8 B4 -0.3(3) 6 .
B6 B2 B8 B4 -64.0(2) 6 .
B6 B2 B8 B4 -101.12(17) . .
K1 B2 B8 B4 -155.09(14) . .
B8 B2 B8 B5 -37.3(2) 6 .
B6 B2 B8 B5 -101.0(2) 6 .
B6 B2 B8 B5 -138.08(19) . .
K1 B2 B8 B5 168.0(2) . .
B5 B2 B8 B6 138.08(19) . .
B8 B2 B8 B6 100.8(2) 6 .
B6 B2 B8 B6 37.09(17) 6 .
K1 B2 B8 B6 -53.96(17) . .
B5 B2 B8 K1 -171.9(2) . 7_645
B8 B2 B8 K1 150.81(10) 6 7_645
B6 B2 B8 K1 87.1(2) 6 7_645
B6 B2 B8 K1 50.0(2) . 7_645
K1 B2 B8 K1 -4.0(3) . 7_645
C1 B7 B8 B2 -61.0(2) . .
B6 B7 B8 B2 37.92(18) . .
B3 B7 B8 B2 -0.1(2) . .
B4 B7 B8 B2 -100.60(19) . .
K1 B7 B8 B2 132.85(17) 7_645 .
C1 B7 B8 B4 39.57(16) . .
B6 B7 B8 B4 138.51(17) . .
B3 B7 B8 B4 100.53(18) . .
K1 B7 B8 B4 -126.55(12) 7_645 .
C1 B7 B8 B5 2.0(2) . .
B6 B7 B8 B5 100.9(2) . .
B3 B7 B8 B5 63.0(2) . .
B4 B7 B8 B5 -37.57(17) . .
K1 B7 B8 B5 -164.12(17) 7_645 .
C1 B7 B8 B6 -98.94(18) . .
B3 B7 B8 B6 -37.98(17) . .
B4 B7 B8 B6 -138.51(17) . .
K1 B7 B8 B6 94.94(12) 7_645 .
C1 B7 B8 K1 166.12(15) . 7_645
B6 B7 B8 K1 -94.94(12) . 7_645
B3 B7 B8 K1 -132.92(16) . 7_645
B4 B7 B8 K1 126.55(12) . 7_645
C1 B4 B8 B2 61.4(2) . .
B5 B4 B8 B2 -36.94(18) . .
B7 B4 B8 B2 100.8(2) . .
B4 B4 B8 B2 0.18(18) 6 .
C1 B4 B8 B7 -39.48(14) . .
B5 B4 B8 B7 -137.76(18) . .
B4 B4 B8 B7 -100.64(11) 6 .
C1 B4 B8 B5 98.29(17) . .
B7 B4 B8 B5 137.76(18) . .
B4 B4 B8 B5 37.12(13) 6 .
C1 B4 B8 B6 -2.6(2) . .
B5 B4 B8 B6 -100.88(19) . .
B7 B4 B8 B6 36.88(15) . .
B4 B4 B8 B6 -63.76(15) 6 .
C1 B4 B8 K1 -96.83(13) . 7_645
B5 B4 B8 K1 164.88(16) . 7_645
B7 B4 B8 K1 -57.35(12) . 7_645
B4 B4 B8 K1 -158.00(6) 6 7_645
B4 B5 B8 B2 138.45(19) . .
B4 B5 B8 B2 100.5(2) 6 .
B8 B5 B8 B2 36.9(2) 6 .
B4 B5 B8 B7 37.84(17) . .
B4 B5 B8 B7 -0.1(3) 6 .
B2 B5 B8 B7 -100.6(2) . .
B8 B5 B8 B7 -63.8(3) 6 .
B4 B5 B8 B4 -37.95(16) 6 .
B2 B5 B8 B4 -138.45(19) . .
B8 B5 B8 B4 -101.6(2) 6 .
B4 B5 B8 B6 100.71(17) . .
B4 B5 B8 B6 62.8(2) 6 .
B2 B5 B8 B6 -37.74(18) . .
B8 B5 B8 B6 -0.9(3) 6 .
B4 B5 B8 K1 -63.2(5) . 7_645
B4 B5 B8 K1 -101.2(5) 6 7_645
B2 B5 B8 K1 158.3(5) . 7_645
B8 B5 B8 K1 -164.8(4) 6 7_645
B7 B6 B8 B2 -137.78(18) . .
B3 B6 B8 B2 -99.74(18) . .
B6 B6 B8 B2 -36.82(13) 6 .
K1 B6 B8 B2 44.10(14) . .
B3 B6 B8 B7 38.04(14) . .
B2 B6 B8 B7 137.78(18) . .
B6 B6 B8 B7 100.96(11) 6 .
K1 B6 B8 B7 -178.12(15) . .
B7 B6 B8 B4 -37.24(15) . .
B3 B6 B8 B4 0.8(2) . .
B2 B6 B8 B4 100.53(19) . .
B6 B6 B8 B4 63.72(15) 6 .
K1 B6 B8 B4 144.63(13) . .
B7 B6 B8 B5 -100.42(19) . .
B3 B6 B8 B5 -62.4(2) . .
B2 B6 B8 B5 37.36(18) . .
B6 B6 B8 B5 0.54(18) 6 .
K1 B6 B8 B5 81.46(18) . .
B7 B6 B8 K1 75.29(11) . 7_645
B3 B6 B8 K1 113.33(13) . 7_645
B2 B6 B8 K1 -146.93(14) . 7_645
B6 B6 B8 K1 176.25(3) 6 7_645
K1 B6 B8 K1 -102.84(9) . 7_645
